data_2207762
loop_
_publ_author_name
'Li-Xue Zhang'
'Jian-Yu Jin'
'San-Nu Zhou'
'Hong-Ping Xiao'
'An-Jiang Zhang'

_publ_section_title 6-(4-Fluorophenyl)-3-propyl-7<i>H</i>-1,2,4-triazolo[3,4-<i>b</i>][1,3,4]thiadiazine
_journal_coeditor_code CV6615
_journal_issue 1
_journal_name_full 'Acta Crystallographica Section E'
_journal_page_first o156
_journal_page_last o157
_journal_paper_doi 10.1107/S1600536805039954
_journal_volume 62
_journal_year 2006
_chemical_formula_iupac 'C13 H13 F N4 S'
_chemical_formula_moiety 'C13 H13 F N4 S'
_chemical_formula_sum 'C13 H13 F N4 S'
_chemical_formula_weight 276.33
_chemical_name_systematic
;
6-(4-fluorophenyl)-3-propyl-7H-1,2,4-triazolo[3,4-b][1,3,4]
thiadiazine
;
_space_group_IT_number 14
_symmetry_cell_setting monoclinic
_symmetry_space_group_name_Hall '-P 2ybc'
_symmetry_space_group_name_H-M 'P 1 21/c 1'
_atom_sites_solution_hydrogens geom
_atom_sites_solution_primary direct
_atom_sites_solution_secondary difmap
_audit_creation_method SHELXL-97
_cell_angle_alpha 90.00
_cell_angle_beta 101.8250(10)
_cell_angle_gamma 90.00
_cell_formula_units_Z 4
_cell_length_a 12.5849(9)
_cell_length_b 14.5963(10)
_cell_length_c 7.2955(5)
_cell_measurement_reflns_used 3328
_cell_measurement_temperature 298(2)
_cell_measurement_theta_max 24.12
_cell_measurement_theta_min 2.54
_cell_volume 1311.69(16)
_computing_cell_refinement 'SAINT (Bruker, 2002)'
_computing_data_collection 'SMART (Bruker, 2002)'
_computing_data_reduction SAINT
_computing_molecular_graphics 'SHELXLTL (Bruker, 2002)'
_computing_publication_material SHELXL97
_computing_structure_refinement 'SHELXL97 (Sheldrick, 1997)'
_computing_structure_solution 'SHELXS97 (Sheldrick, 1997)'
_diffrn_ambient_temperature 298(2)
_diffrn_measured_fraction_theta_full 1.000
_diffrn_measured_fraction_theta_max 1.000
_diffrn_measurement_device_type 'Bruker APEX area-detector'
_diffrn_measurement_method '\f and \w'
_diffrn_radiation_monochromator graphite
_diffrn_radiation_source 'fine-focus sealed tube'
_diffrn_radiation_type MoK\a
_diffrn_radiation_wavelength 0.71073
_diffrn_reflns_av_R_equivalents 0.0302
_diffrn_reflns_av_sigmaI/netI 0.0246
_diffrn_reflns_limit_h_max 15
_diffrn_reflns_limit_h_min -15
_diffrn_reflns_limit_k_max 17
_diffrn_reflns_limit_k_min -17
_diffrn_reflns_limit_l_max 8
_diffrn_reflns_limit_l_min -8
_diffrn_reflns_number 12592
_diffrn_reflns_theta_full 25.22
_diffrn_reflns_theta_max 25.22
_diffrn_reflns_theta_min 1.65
_diffrn_standards_number 0
_exptl_absorpt_coefficient_mu 0.250
_exptl_absorpt_correction_T_max 0.968
_exptl_absorpt_correction_T_min 0.931
_exptl_absorpt_correction_type multi-scan
_exptl_absorpt_process_details '(SADABS; Bruker, 2002)'
_exptl_crystal_colour Colourless
_exptl_crystal_density_diffrn 1.399
_exptl_crystal_density_method 'not measured'
_exptl_crystal_description Block
_exptl_crystal_F_000 576
_exptl_crystal_size_max 0.29
_exptl_crystal_size_mid 0.19
_exptl_crystal_size_min 0.11
_refine_diff_density_max 0.400
_refine_diff_density_min -0.201
_refine_ls_extinction_method none
_refine_ls_goodness_of_fit_ref 1.255
_refine_ls_hydrogen_treatment constr
_refine_ls_matrix_type full
_refine_ls_number_parameters 173
_refine_ls_number_reflns 2374
_refine_ls_number_restraints 0
_refine_ls_restrained_S_all 1.255
_refine_ls_R_factor_all 0.0715
_refine_ls_R_factor_gt 0.0657
_refine_ls_shift/su_max 0.001
_refine_ls_shift/su_mean 0.000
_refine_ls_structure_factor_coef Fsqd
_refine_ls_weighting_details 'calc w=1/[\s^2^(Fo^2^)+(0.0522P)^2^+0.9704P] where P=(Fo^2^+2Fc^2^)/3'
_refine_ls_weighting_scheme calc
_refine_ls_wR_factor_gt 0.1398
_refine_ls_wR_factor_ref 0.1432
_reflns_number_gt 2180
_reflns_number_total 2374
_reflns_threshold_expression I>2\s(I)
_cod_data_source_file cv6615.cif
_cod_data_source_block I
_cod_depositor_comments
;
The following automatic conversions were performed:
'_symmetry_cell_setting' value 'Monoclinic' changed to 'monoclinic'
according to '/home/saulius/struct/CIF-dictionaries/cif_core.dic'
dictionary named 'cif_core.dic' version 2.4.1 from 2010-06-29.

Automatic conversion script
Id: cif_fix_enum 1527 2010-12-29 10:47:43Z saulius 

The following automatic conversions were performed:

'_symmetry_cell_setting' value 'Monoclinic' changed to 'monoclinic'
according to /home/saulius/struct/CIF-dictionaries/cif_core.dic
dictionary named 'cif_core.dic' version 2.4.1 from 2010-06-29.

Automatic conversion script
Id: cif_fix_values 1715 2011-07-08 13:25:40Z adriana 
;
_cod_original_sg_symbol_H-M 'P 21/c'
_cod_database_code 2207762
_cod_database_fobs_code 2207762

loop_
_symmetry_equiv_pos_as_xyz
'x, y, z'
'-x, y+1/2, -z+1/2'
'-x, -y, -z'
'x, -y-1/2, z-1/2'

loop_
_atom_site_label
_atom_site_fract_x
_atom_site_fract_y
_atom_site_fract_z
_atom_site_U_iso_or_equiv
_atom_site_adp_type
_atom_site_calc_flag
_atom_site_refinement_flags
_atom_site_occupancy
_atom_site_type_symbol
S1 1.03917(6) 0.67104(5) 0.20809(11) 0.0429(3) Uani d . 1 S
F1 0.46490(18) 0.90948(17) 0.1253(4) 0.0898(8) Uani d . 1 F
N1 0.80754(18) 0.59551(15) 0.2170(3) 0.0346(5) Uani d . 1 N
N2 0.89568(19) 0.53717(15) 0.2284(3) 0.0352(5) Uani d . 1 N
N3 1.0630(2) 0.48661(19) 0.2756(4) 0.0472(7) Uani d . 1 N
N4 0.9934(2) 0.41426(17) 0.2994(4) 0.0473(7) Uani d . 1 N
C1 0.5501(3) 0.8528(2) 0.1267(5) 0.0512(8) Uani d . 1 C
C2 0.6476(3) 0.8893(2) 0.1116(4) 0.0476(8) Uani d . 1 C
H2 0.6557 0.9523 0.1005 0.057 Uiso calc R 1 H
C3 0.7340(2) 0.83096(19) 0.1131(4) 0.0370(6) Uani d . 1 C
H3 0.8008 0.8550 0.1021 0.044 Uiso calc R 1 H
C4 0.7228(2) 0.73691(18) 0.1308(3) 0.0315(6) Uani d . 1 C
C5 0.6212(2) 0.7027(2) 0.1452(4) 0.0411(7) Uani d . 1 C
H5 0.6118 0.6399 0.1564 0.049 Uiso calc R 1 H
C6 0.5350(2) 0.7607(2) 0.1432(5) 0.0504(8) Uani d . 1 C
H6 0.4674 0.7376 0.1529 0.061 Uiso calc R 1 H
C7 0.8156(2) 0.67395(18) 0.1404(3) 0.0317(6) Uani d . 1 C
C8 0.9110(2) 0.7009(2) 0.0573(4) 0.0376(7) Uani d . 1 C
H8A 0.9090 0.7665 0.0352 0.045 Uiso calc R 1 H
H8B 0.9055 0.6705 -0.0626 0.045 Uiso calc R 1 H
C9 1.0020(2) 0.5582(2) 0.2341(4) 0.0368(7) Uani d . 1 C
C10 0.8949(2) 0.44609(19) 0.2739(4) 0.0392(7) Uani d . 1 C
C11 0.7956(3) 0.3943(2) 0.2857(5) 0.0501(8) Uani d . 1 C
H11A 0.7449 0.4354 0.3276 0.060 Uiso calc R 1 H
H11B 0.8144 0.3467 0.3795 0.060 Uiso calc R 1 H
C12 0.7393(3) 0.3503(3) 0.1025(5) 0.0623(10) Uani d . 1 C
H12A 0.7902 0.3097 0.0600 0.075 Uiso calc R 1 H
H12B 0.6795 0.3133 0.1259 0.075 Uiso calc R 1 H
C13 0.6963(4) 0.4171(3) -0.0510(6) 0.0844(14) Uani d . 1 C
H13A 0.6422 0.4552 -0.0139 0.127 Uiso calc R 1 H
H13B 0.6645 0.3842 -0.1628 0.127 Uiso calc R 1 H
H13C 0.7547 0.4546 -0.0747 0.127 Uiso calc R 1 H

loop_
_atom_site_aniso_label
_atom_site_aniso_U_11
_atom_site_aniso_U_22
_atom_site_aniso_U_33
_atom_site_aniso_U_12
_atom_site_aniso_U_13
_atom_site_aniso_U_23
S1 0.0359(4) 0.0454(5) 0.0470(5) -0.0034(3) 0.0078(3) -0.0009(3)
F1 0.0643(14) 0.0811(16) 0.131(2) 0.0371(12) 0.0364(14) 0.0173(15)
N1 0.0374(13) 0.0322(12) 0.0350(12) 0.0027(10) 0.0096(10) -0.0008(10)
N2 0.0411(13) 0.0318(12) 0.0338(12) 0.0036(10) 0.0099(10) 0.0005(10)
N3 0.0451(15) 0.0496(16) 0.0470(15) 0.0102(13) 0.0095(12) -0.0001(12)
N4 0.0567(16) 0.0411(15) 0.0447(15) 0.0116(13) 0.0117(12) 0.0010(11)
C1 0.0444(18) 0.055(2) 0.0542(19) 0.0199(15) 0.0102(15) 0.0038(16)
C2 0.056(2) 0.0369(16) 0.0508(18) 0.0080(14) 0.0125(15) 0.0038(14)
C3 0.0388(15) 0.0388(15) 0.0330(14) -0.0009(13) 0.0067(12) 0.0014(12)
C4 0.0355(15) 0.0341(14) 0.0243(12) 0.0004(11) 0.0046(11) -0.0007(11)
C5 0.0403(17) 0.0389(16) 0.0434(16) -0.0025(13) 0.0068(13) 0.0023(13)
C6 0.0325(16) 0.061(2) 0.058(2) -0.0012(15) 0.0102(14) 0.0018(16)
C7 0.0360(14) 0.0335(14) 0.0250(13) -0.0007(12) 0.0049(11) -0.0033(11)
C8 0.0408(16) 0.0397(16) 0.0343(15) 0.0046(12) 0.0122(12) 0.0051(12)
C9 0.0371(15) 0.0428(17) 0.0306(14) 0.0055(13) 0.0069(12) -0.0049(12)
C10 0.0524(18) 0.0325(15) 0.0337(15) 0.0075(13) 0.0112(13) 0.0004(12)
C11 0.065(2) 0.0358(16) 0.0542(19) 0.0044(15) 0.0219(16) 0.0094(14)
C12 0.066(2) 0.054(2) 0.068(2) -0.0142(18) 0.0162(19) 0.0026(18)
C13 0.087(3) 0.082(3) 0.074(3) -0.028(2) -0.008(2) 0.015(2)

loop_
_atom_type_symbol
_atom_type_description
_atom_type_scat_dispersion_real
_atom_type_scat_dispersion_imag
_atom_type_scat_source
C C 0.0033 0.0016 'International Tables Vol C Tables 4.2.6.8 and 6.1.1.4'
H H 0.0000 0.0000 'International Tables Vol C Tables 4.2.6.8 and 6.1.1.4'
N N 0.0061 0.0033 'International Tables Vol C Tables 4.2.6.8 and 6.1.1.4'
F F 0.0171 0.0103 'International Tables Vol C Tables 4.2.6.8 and 6.1.1.4'
S S 0.1246 0.1234 'International Tables Vol C Tables 4.2.6.8 and 6.1.1.4'

loop_
_geom_angle_atom_site_label_1
_geom_angle_atom_site_label_2
_geom_angle_atom_site_label_3
_geom_angle
_geom_angle_publ_flag
C9 S1 C8 93.92(14) yes
C7 N1 N2 116.0(2) yes
C9 N2 C10 105.5(2) yes
C9 N2 N1 129.1(2) yes
C10 N2 N1 124.4(2) yes
C9 N3 N4 106.3(2) yes
C10 N4 N3 108.3(2) yes
F1 C1 C2 119.0(3) ?
F1 C1 C6 118.5(3) ?
C2 C1 C6 122.4(3) ?
C1 C2 C3 118.6(3) ?
C1 C2 H2 120.7 ?
C3 C2 H2 120.7 ?
C2 C3 C4 121.1(3) ?
C2 C3 H3 119.5 ?
C4 C3 H3 119.5 ?
C3 C4 C5 118.2(3) ?
C3 C4 C7 121.7(2) ?
C5 C4 C7 120.1(2) ?
C6 C5 C4 120.9(3) ?
C6 C5 H5 119.6 ?
C4 C5 H5 119.6 ?
C1 C6 C5 118.8(3) ?
C1 C6 H6 120.6 ?
C5 C6 H6 120.6 ?
N1 C7 C4 116.2(2) ?
N1 C7 C8 123.2(2) ?
C4 C7 C8 120.5(2) ?
C7 C8 S1 112.18(19) ?
C7 C8 H8A 109.2 ?
S1 C8 H8A 109.2 ?
C7 C8 H8B 109.2 ?
S1 C8 H8B 109.2 ?
H8A C8 H8B 107.9 ?
N3 C9 N2 110.8(3) ?
N3 C9 S1 129.2(2) ?
N2 C9 S1 119.7(2) ?
N4 C10 N2 109.1(3) ?
N4 C10 C11 127.0(3) ?
N2 C10 C11 124.0(3) ?
C10 C11 C12 114.4(3) ?
C10 C11 H11A 108.7 ?
C12 C11 H11A 108.7 ?
C10 C11 H11B 108.7 ?
C12 C11 H11B 108.7 ?
H11A C11 H11B 107.6 ?
C13 C12 C11 114.5(3) ?
C13 C12 H12A 108.6 ?
C11 C12 H12A 108.6 ?
C13 C12 H12B 108.6 ?
C11 C12 H12B 108.6 ?
H12A C12 H12B 107.6 ?
C12 C13 H13A 109.5 ?
C12 C13 H13B 109.5 ?
H13A C13 H13B 109.5 ?
C12 C13 H13C 109.5 ?
H13A C13 H13C 109.5 ?
H13B C13 H13C 109.5 ?

loop_
_geom_bond_atom_site_label_1
_geom_bond_atom_site_label_2
_geom_bond_distance
_geom_bond_publ_flag
S1 C9 1.733(3) yes
S1 C8 1.809(3) yes
F1 C1 1.353(4) ?
N1 C7 1.287(3) yes
N1 N2 1.387(3) yes
N2 C9 1.365(4) yes
N2 C10 1.371(4) yes
N3 C9 1.296(4) yes
N3 N4 1.406(4) yes
N4 C10 1.301(4) yes
C1 C2 1.362(5) ?
C1 C6 1.367(5) ?
C2 C3 1.379(4) ?
C2 H2 0.9300 ?
C3 C4 1.389(4) ?
C3 H3 0.9300 ?
C4 C5 1.396(4) ?
C4 C7 1.477(4) ?
C5 C6 1.373(4) ?
C5 H5 0.9300 ?
C6 H6 0.9300 ?
C7 C8 1.504(4) ?
C8 H8A 0.9700 ?
C8 H8B 0.9700 ?
C10 C11 1.478(4) ?
C11 C12 1.520(5) ?
C11 H11A 0.9700 ?
C11 H11B 0.9700 ?
C12 C13 1.499(5) ?
C12 H12A 0.9700 ?
C12 H12B 0.9700 ?
C13 H13A 0.9600 ?
C13 H13B 0.9600 ?
C13 H13C 0.9600 ?

loop_
_cod_related_entry_id
_cod_related_entry_database
_cod_related_entry_code
1 ChemSpider 20320789
